data_1573522
loop_
_publ_author_name
'Patyk-Ka&#x17a;mierczak, Ewa'
'Szyma&#x144;ska, Kornelia'
'Ka&#x17a;mierczak, Micha&#x142;'

_publ_section_title
;
 Managing negative linear compressibility and thermal expansion through
 steric hindrance: a case study of 1,2-bis(4'-pyridyl)ethane cocrystals.
;
_journal_issue 1
_journal_name_full IUCrJ
_journal_paper_doi 10.1107/S2052252524011734
_journal_volume 12
_journal_year 2025
_chemical_formula_moiety 'C12 H12 N2, C4 H6 O4'
_chemical_formula_sum 'C16 H18 N2 O4'
_chemical_formula_weight 302.32
_chemical_name_systematic '4,4'-Ethane-1,2-diyldipyridine succinic acid'
_space_group_crystal_system monoclinic
_space_group_IT_number 15
_space_group_name_Hall '-I 2ya'
_space_group_name_H-M_alt 'I 1 2/a 1'
_atom_sites_solution_hydrogens difmap
_audit_creation_date 2023-11-22
_audit_creation_method
;
Olex2 1.5
(compiled 2023.08.24 svn.re1ec1418 for OlexSys, GUI svn.r6817)
;
_cell_angle_alpha 90
_cell_angle_beta 108.520(8)
_cell_angle_gamma 90
_cell_formula_units_Z 4
_cell_length_a 16.6610(13)
_cell_length_b 4.9284(4)
_cell_length_c 19.3767(13)
_cell_measurement_reflns_used 927
_cell_measurement_temperature 300.1(8)
_cell_measurement_theta_max 71.2010
_cell_measurement_theta_min 4.8000
_cell_volume 1508.7(2)
_computing_cell_refinement 'CrysAlisPro 1.171.42.49 (Rigaku OD, 2022)'
_computing_data_collection 'CrysAlisPro 1.171.42.49 (Rigaku OD, 2022)'
_computing_data_reduction 'CrysAlisPro 1.171.42.49 (Rigaku OD, 2022)'
_computing_molecular_graphics 'Olex2 1.5 (Dolomanov et al., 2009)'
_computing_publication_material 'Olex2 1.5 (Dolomanov et al., 2009)'
_computing_structure_refinement 'SHELXL 2014/7 (Sheldrick, 2015)'
_computing_structure_solution 'SHELXT 2014/4 (Sheldrick, 2014)'
_diffrn_ambient_environment air
_diffrn_ambient_temperature 300.1(8)
_diffrn_detector 'CCD plate'
_diffrn_detector_area_resol_mean 10.5384
_diffrn_detector_type Atlas
_diffrn_measured_fraction_theta_full 0.996
_diffrn_measured_fraction_theta_max 0.967
_diffrn_measurement_details
;
List of Runs (angles in degrees, time in seconds):

  # Type    Start    End  Width  t~exp~   \w     \q     \k     \f   Frames
--------------------------------------------------------------------------
  1  \w     10.00  36.00   1.00    5.00    --   40.98-125.00 -90.00   26
  2  \w     19.00 107.00   1.00    5.00    --   40.98  37.00   0.00   88
  3  \w     57.00  83.00   1.00    5.00    --   40.98-125.00 -60.00   26
  4  \w    -29.00  41.00   1.00    5.00    --   40.98 -37.00-150.00   70
  5  \w     71.00 146.00   1.00    7.50    --  103.83 179.00   0.00   75
  6  \w     86.00 156.00   1.00    7.50    --  103.83  77.00 -30.00   70
  7  \w     38.00 144.00   1.00    7.50    --  103.83 179.00 120.00  106
  8  \w     30.00 106.00   1.00    7.50    --  103.83 -77.00 120.00   76
  9  \w     83.00 140.00   1.00    7.50    --  103.83 111.00-120.00   57
 10  \w     54.00  86.00   1.00    7.50    --  103.83-111.00   0.00   32
 11  \w     71.00 101.00   1.00    7.50    --  103.83-111.00 -60.00   30
 12  \w     44.00  69.00   1.00    7.50    --  103.83 -61.00 150.00   25
 13  \w     40.00  66.00   1.00    7.50    --  103.83 -61.00  30.00   26
;
_diffrn_measurement_device 'four-circle diffractometer'
_diffrn_measurement_device_type 'SuperNova, Single source at offset/far, Atlas'
_diffrn_measurement_method '\w scans'
_diffrn_orient_matrix_type 'CrysAlisPro convention (1999,Acta A55,543-557)'
_diffrn_orient_matrix_UB_11 0.0972793000
_diffrn_orient_matrix_UB_12 0.0019862000
_diffrn_orient_matrix_UB_13 0.0212151000
_diffrn_orient_matrix_UB_21 -0.0021802000
_diffrn_orient_matrix_UB_22 0.3040525000
_diffrn_orient_matrix_UB_23 -0.0190855000
_diffrn_orient_matrix_UB_31 0.0062290000
_diffrn_orient_matrix_UB_32 0.0729015000
_diffrn_orient_matrix_UB_33 0.0788296000
_diffrn_radiation_monochromator mirror
_diffrn_radiation_probe x-ray
_diffrn_radiation_type 'Cu K\a'
_diffrn_radiation_wavelength 1.54184
_diffrn_reflns_av_R_equivalents 0.0338
_diffrn_reflns_av_unetI/netI 0.0426
_diffrn_reflns_Laue_measured_fraction_full 0.996
_diffrn_reflns_Laue_measured_fraction_max 0.967
_diffrn_reflns_limit_h_max 19
_diffrn_reflns_limit_h_min -20
_diffrn_reflns_limit_k_max 5
_diffrn_reflns_limit_k_min -5
_diffrn_reflns_limit_l_max 23
_diffrn_reflns_limit_l_min -17
_diffrn_reflns_number 2850
_diffrn_reflns_point_group_measured_fraction_full 0.996
_diffrn_reflns_point_group_measured_fraction_max 0.967
_diffrn_reflns_theta_full 67.684
_diffrn_reflns_theta_max 72.413
_diffrn_reflns_theta_min 4.814
_diffrn_source 'micro-focus sealed X-ray tube'
_diffrn_source_type 'SuperNova (Cu) X-ray Source'
_exptl_absorpt_coefficient_mu 0.799
_exptl_absorpt_correction_T_max 1.000
_exptl_absorpt_correction_T_min 0.907
_exptl_absorpt_correction_type gaussian
_exptl_absorpt_process_details
;
CrysAlisPro 1.171.42.49 (Rigaku Oxford Diffraction, 2022)
Numerical absorption correction based on gaussian integration over
a multifaceted crystal model
Empirical absorption correction using spherical harmonics,
implemented in SCALE3 ABSPACK scaling algorithm.
;
_exptl_crystal_colour colourless
_exptl_crystal_colour_primary colourless
_exptl_crystal_density_diffrn 1.331
_exptl_crystal_description plate
_exptl_crystal_F_000 640
_exptl_crystal_recrystallization_method
;Single crystals were grown by slow evaporation of a solution obtained 
 dissolving 4,4'-ethane-1,2-diyldipyridine and succinic acid in 1:1 
 mol ratio in hot methanol 99.8%.
;
_exptl_crystal_size_max 0.14
_exptl_crystal_size_mid 0.09
_exptl_crystal_size_min 0.04
_refine_diff_density_max 0.150
_refine_diff_density_min -0.186
_refine_diff_density_rms 0.045
_refine_ls_extinction_method none
_refine_ls_goodness_of_fit_ref 1.013
_refine_ls_hydrogen_treatment refall
_refine_ls_matrix_type full
_refine_ls_number_parameters 136
_refine_ls_number_reflns 1444
_refine_ls_number_restraints 0
_refine_ls_restrained_S_all 1.013
_refine_ls_R_factor_all 0.0834
_refine_ls_R_factor_gt 0.0515
_refine_ls_shift/su_max 0.000
_refine_ls_shift/su_mean 0.000
_refine_ls_structure_factor_coef Fsqd
_refine_ls_weighting_details 'w=1/[\s^2^(Fo^2^)+(0.0756P)^2^] where P=(Fo^2^+2Fc^2^)/3'
_refine_ls_weighting_scheme calc
_refine_ls_wR_factor_gt 0.1275
_refine_ls_wR_factor_ref 0.1536
_reflns_Friedel_coverage 0.000
_reflns_number_gt 914
_reflns_number_total 1444
_reflns_threshold_expression 'I > 2\s(I)'
_cod_data_source_file yc5049.cif
_cod_data_source_block etysuc_300K
_cod_database_code 1573522
_shelx_shelxl_version_number 2014/7
_chemical_oxdiff_formula 'C4 H6 O4, C12 H12 N2'
_shelx_space_group_comment
;
The symmetry employed for this shelxl refinement is uniquely defined
by the following loop, which should always be used as a source of
symmetry information in preference to the above space-group names.
They are only intended as comments.
;
_shelx_estimated_absorpt_t_max 0.969
_shelx_estimated_absorpt_t_min 0.896
_olex2_refinement_description
;
;
_ins_header
;
TITL ETYSUC_300_1 in I2/a 
REM I2/a (#15 in standard setting)
CELL 1.54184  16.661007   4.928352  19.376749  90.0000 108.5200  90.0000
ZERR    4.00   0.001348   0.000377   0.001317   0.0000   0.0082   0.0000
LATT  2
SYMM -x+1/2, y,-z 
SFAC C H N O
UNIT 64.00 72.00 8.00 16.00
REM  CrysAlisPro recorded range (K): Min=299.5; max=300.6; aver:300.1
TEMP 27
SIZE 0.04 0.09 0.14
TREF
HKLF 4
END
;
_olex2_submission_special_instructions 'No special instructions were received'
_oxdiff_exptl_absorpt_empirical_details
;
Empirical correction (ABSPACK) includes:
- Absorption correction using spherical harmonics
- Frame scaling
;
_oxdiff_exptl_absorpt_empirical_full_max 1.571
_oxdiff_exptl_absorpt_empirical_full_min 0.726

loop_
_space_group_symop_operation_xyz
'x, y, z'
'-x+1/2, y, -z'
'x+1/2, y+1/2, z+1/2'
'-x+1, y+1/2, -z+1/2'
'-x, -y, -z'
'x-1/2, -y, z'
'-x+1/2, -y+1/2, -z+1/2'
'x, -y+1/2, z+1/2'

loop_
_atom_site_label
_atom_site_type_symbol
_atom_site_fract_x
_atom_site_fract_y
_atom_site_fract_z
_atom_site_U_iso_or_equiv
_atom_site_adp_type
_atom_site_occupancy
_atom_site_site_symmetry_order
_atom_site_calc_flag
_atom_site_refinement_flags_posn
_atom_site_refinement_flags_adp
_atom_site_refinement_flags_occupancy
_atom_site_disorder_assembly
_atom_site_disorder_group
N1 N 0.39363(13) 0.4555(4) 0.14440(10) 0.0534(6) Uani 1 1 d . . . . .
C2 C 0.34321(17) 0.5778(6) 0.08502(14) 0.0585(7) Uani 1 1 d . . . . .
C3 C 0.37098(17) 0.7766(6) 0.04758(14) 0.0585(7) Uani 1 1 d . . . . .
C4 C 0.45509(15) 0.8547(5) 0.07181(12) 0.0484(6) Uani 1 1 d . . . . .
C5 C 0.50740(16) 0.7267(6) 0.13288(13) 0.0556(7) Uani 1 1 d . . . . .
C6 C 0.47485(16) 0.5319(6) 0.16778(13) 0.0554(7) Uani 1 1 d . . . . .
C1A C 0.25494(15) 0.0190(5) 0.17705(12) 0.0518(6) Uani 1 1 d . . . . .
O1A O 0.33364(11) 0.0860(4) 0.21075(9) 0.0644(6) Uani 1 1 d . . . . .
C2A C 0.22126(17) -0.2046(6) 0.21356(14) 0.0551(6) Uani 1 1 d . . . . .
O2A O 0.21224(12) 0.1221(4) 0.12072(10) 0.0698(6) Uani 1 1 d . . . . .
C7 C 0.4876(2) 1.0643(6) 0.03101(15) 0.0572(7) Uani 1 1 d . . . . .
H2AA H 0.1660(18) -0.137(6) 0.2160(15) 0.071(8) Uiso 1 1 d . . . . .
H6 H 0.5124(18) 0.432(6) 0.2115(15) 0.070(8) Uiso 1 1 d . . . . .
H2 H 0.2858(16) 0.512(5) 0.0684(12) 0.051(7) Uiso 1 1 d . . . . .
H1A H 0.357(2) 0.231(7) 0.1813(18) 0.106(12) Uiso 1 1 d . . . . .
H3 H 0.3295(19) 0.862(6) 0.0031(16) 0.077(9) Uiso 1 1 d . . . . .
H7A H 0.441(2) 1.200(7) 0.0057(18) 0.090(11) Uiso 1 1 d . . . . .
H7B H 0.537(2) 1.154(7) 0.0634(17) 0.084(10) Uiso 1 1 d . . . . .
H2AB H 0.212(2) -0.365(7) 0.1817(18) 0.092(11) Uiso 1 1 d . . . . .
H5 H 0.5674(17) 0.759(5) 0.1504(13) 0.062(8) Uiso 1 1 d . . . . .

loop_
_atom_site_aniso_label
_atom_site_aniso_U_11
_atom_site_aniso_U_22
_atom_site_aniso_U_33
_atom_site_aniso_U_23
_atom_site_aniso_U_13
_atom_site_aniso_U_12
N1 0.0559(12) 0.0606(13) 0.0497(11) 0.0059(10) 0.0253(9) -0.0061(10)
C2 0.0491(14) 0.0748(19) 0.0553(14) 0.0071(13) 0.0221(11) -0.0081(13)
C3 0.0570(15) 0.0690(18) 0.0536(13) 0.0128(13) 0.0233(11) 0.0005(13)
C4 0.0579(14) 0.0494(13) 0.0473(12) 0.0015(11) 0.0302(11) -0.0041(11)
C5 0.0530(15) 0.0643(17) 0.0537(13) -0.0019(12) 0.0230(11) -0.0099(13)
C6 0.0581(15) 0.0601(16) 0.0500(13) 0.0057(12) 0.0200(11) -0.0062(13)
C1A 0.0553(14) 0.0593(16) 0.0465(12) 0.0028(12) 0.0243(11) -0.0015(12)
O1A 0.0552(11) 0.0797(14) 0.0566(10) 0.0164(10) 0.0155(8) -0.0167(9)
C2A 0.0523(14) 0.0589(17) 0.0572(13) 0.0094(13) 0.0216(11) -0.0053(13)
O2A 0.0620(11) 0.0829(14) 0.0621(11) 0.0210(10) 0.0162(9) -0.0070(10)
C7 0.0719(17) 0.0545(16) 0.0567(14) 0.0024(13) 0.0366(13) -0.0088(14)

loop_
_atom_type_symbol
_atom_type_description
_atom_type_scat_dispersion_real
_atom_type_scat_dispersion_imag
_atom_type_scat_source
C C 0.0181 0.0091 'International Tables Vol C Tables 4.2.6.8 and 6.1.1.4'
H H 0.0000 0.0000 'International Tables Vol C Tables 4.2.6.8 and 6.1.1.4'
N N 0.0311 0.0180 'International Tables Vol C Tables 4.2.6.8 and 6.1.1.4'
O O 0.0492 0.0322 'International Tables Vol C Tables 4.2.6.8 and 6.1.1.4'

loop_
_exptl_crystal_face_index_h
_exptl_crystal_face_index_k
_exptl_crystal_face_index_l
_exptl_crystal_face_perp_dist
-3 0 13 0.0427
2 8 3 0.0703
3 0 -13 0.0335
2 -4 1 0.0590
-24 0 6 0.0060
18 0 -5 0.0320

loop_
_geom_angle_atom_site_label_1
_geom_angle_atom_site_label_2
_geom_angle_atom_site_label_3
_geom_angle
_geom_angle_site_symmetry_1
_geom_angle_site_symmetry_3
_geom_angle_publ_flag
C2 N1 C6 117.2(2) . . ?
N1 C2 C3 123.3(3) . . ?
N1 C2 H2 114.9(15) . . ?
C3 C2 H2 121.8(15) . . ?
C2 C3 C4 119.4(2) . . ?
C2 C3 H3 119.4(18) . . ?
C4 C3 H3 121.2(18) . . ?
C3 C4 C7 120.6(2) . . ?
C5 C4 C3 117.4(2) . . ?
C5 C4 C7 122.0(2) . . ?
C4 C5 C6 119.9(2) . . ?
C4 C5 H5 122.0(16) . . ?
C6 C5 H5 117.9(16) . . ?
N1 C6 C5 122.9(2) . . ?
N1 C6 H6 116.1(16) . . ?
C5 C6 H6 121.0(16) . . ?
O1A C1A C2A 114.4(2) . . ?
O2A C1A O1A 123.6(2) . . ?
O2A C1A C2A 122.0(2) . . ?
C1A O1A H1A 112.2(18) . . ?
C1A C2A H2AA 105.4(17) . . ?
C1A C2A H2AB 107.5(19) . . ?
C2A C2A C1A 115.9(3) 7_545 . ?
C2A C2A H2AA 112.2(16) 7_545 . ?
C2A C2A H2AB 106(2) 7_545 . ?
H2AA C2A H2AB 110(3) . . ?
C4 C7 C7 111.2(3) . 5_675 ?
C4 C7 H7A 110.9(19) . . ?
C4 C7 H7B 110.5(19) . . ?
C7 C7 H7A 104.3(19) 5_675 . ?
C7 C7 H7B 108.1(19) 5_675 . ?
H7A C7 H7B 112(3) . . ?

loop_
_geom_bond_atom_site_label_1
_geom_bond_atom_site_label_2
_geom_bond_distance
_geom_bond_site_symmetry_2
_geom_bond_publ_flag
N1 C2 1.334(3) . ?
N1 C6 1.337(3) . ?
C2 C3 1.383(4) . ?
C2 H2 0.96(3) . ?
C3 C4 1.384(4) . ?
C3 H3 1.01(3) . ?
C4 C5 1.379(4) . ?
C4 C7 1.502(3) . ?
C5 C6 1.381(4) . ?
C5 H5 0.96(3) . ?
C6 H6 1.01(3) . ?
C1A O1A 1.308(3) . ?
C1A C2A 1.511(3) . ?
C1A O2A 1.209(3) . ?
O1A H1A 1.06(4) . ?
C2A C2A 1.501(5) 7_545 ?
C2A H2AA 0.99(3) . ?
C2A H2AB 0.98(4) . ?
C7 C7 1.527(5) 5_675 ?
C7 H7A 1.02(3) . ?
C7 H7B 0.97(3) . ?

loop_
_geom_torsion_atom_site_label_1
_geom_torsion_atom_site_label_2
_geom_torsion_atom_site_label_3
_geom_torsion_atom_site_label_4
_geom_torsion
_geom_torsion_site_symmetry_1
_geom_torsion_site_symmetry_2
_geom_torsion_site_symmetry_3
_geom_torsion_site_symmetry_4
_geom_torsion_publ_flag
N1 C2 C3 C4 0.3(4) . . . . ?
C2 N1 C6 C5 -0.6(4) . . . . ?
C2 C3 C4 C5 0.3(4) . . . . ?
C2 C3 C4 C7 178.2(2) . . . . ?
C3 C4 C5 C6 -0.9(4) . . . . ?
C3 C4 C7 C7 -85.1(4) . . . 5_675 ?
C4 C5 C6 N1 1.1(4) . . . . ?
C5 C4 C7 C7 92.8(4) . . . 5_675 ?
C6 N1 C2 C3 -0.1(4) . . . . ?
O1A C1A C2A C2A 6.4(4) . . . 7_545 ?
O2A C1A C2A C2A -174.7(3) . . . 7_545 ?
C7 C4 C5 C6 -178.8(2) . . . . ?

loop_
_exptl_oxdiff_crystal_face_indexfrac_h
_exptl_oxdiff_crystal_face_indexfrac_k
_exptl_oxdiff_crystal_face_indexfrac_l
_exptl_oxdiff_crystal_face_x
_exptl_oxdiff_crystal_face_y
_exptl_oxdiff_crystal_face_z
-3.4544 0.2779 12.5501 -0.0692 -0.1475 0.9881
1.5073 8.1493 2.6440 0.2189 2.4241 0.8119
2.6520 0.2221 -12.5491 -0.0078 0.3013 -0.9565
1.7351 -4.0176 0.8708 0.1793 -1.2420 -0.2134
-24.4995 0.2131 5.7994 -2.2598 0.0075 0.3201
18.3923 0.0214 -4.7738 1.6880 0.0575 -0.2602
